data_1520371
loop_
_publ_author_name
'Taylor, P. G.'
'Callear, Samantha K.'
'Hursthouse, Michael B.'

_publ_section_title
;
 C6H3ClF3NO
;
_journal_name_full 'Crystal Structure Report Archive'
_journal_page_first 700
_journal_year 2009
_chemical_formula_sum 'C6 H3 Cl F3 N O'
_chemical_formula_weight 197.54
_space_group_IT_number 14
_symmetry_cell_setting monoclinic
_symmetry_space_group_name_Hall '-P 2ybc'
_symmetry_space_group_name_H-M 'P 1 21/c 1'
_atom_sites_solution_hydrogens geom
_atom_sites_solution_primary direct
_atom_sites_solution_secondary difmap
_cell_angle_alpha 90.00
_cell_angle_beta 102.651(6)
_cell_angle_gamma 90.00
_cell_formula_units_Z 4
_cell_length_a 10.8836(11)
_cell_length_b 8.4697(9)
_cell_length_c 7.9738(7)
_cell_measurement_reflns_used 32968
_cell_measurement_temperature 120(2)
_cell_measurement_theta_max 27.48
_cell_measurement_theta_min 2.91
_cell_volume 717.19(12)
_computing_cell_refinement 'DENZO (Otwinowski & Minor, 1997) & COLLECT (Hooft, R.W.W., 1998)'
_computing_data_collection 'COLLECT (Hooft, R.W.W., 1998)'
_computing_data_reduction 'DENZO (Otwinowski & Minor, 1997) & COLLECT (Hooft, R.W.W., 1998)'
_computing_structure_refinement 'SHELXL-97 (Sheldrick, 2008)'
_diffrn_ambient_temperature 120(2)
_diffrn_detector_area_resol_mean 9.091
_diffrn_measured_fraction_theta_full 0.999
_diffrn_measured_fraction_theta_max 0.999
_diffrn_measurement_device_type 'Bruker-Nonius Roper CCD camera on \k-goniostat'
_diffrn_measurement_method '\f & \w scans'
_diffrn_radiation_monochromator graphite
_diffrn_radiation_source 'Bruker-Nonius FR591 rotating anode'
_diffrn_radiation_type MoK\a
_diffrn_radiation_wavelength 0.71073
_diffrn_reflns_av_R_equivalents 0.0624
_diffrn_reflns_av_sigmaI/netI 0.0520
_diffrn_reflns_limit_h_max 14
_diffrn_reflns_limit_h_min -14
_diffrn_reflns_limit_k_max 10
_diffrn_reflns_limit_k_min -10
_diffrn_reflns_limit_l_max 10
_diffrn_reflns_limit_l_min -10
_diffrn_reflns_number 9654
_diffrn_reflns_theta_full 27.47
_diffrn_reflns_theta_max 27.47
_diffrn_reflns_theta_min 3.08
_exptl_absorpt_coefficient_mu 0.533
_exptl_absorpt_correction_T_max 0.9149
_exptl_absorpt_correction_T_min 0.8438
_exptl_absorpt_correction_type multi-scan
_exptl_absorpt_process_details 'SADABS 2007/2 (Sheldrick, G.M., 2007)'
_exptl_crystal_colour colourless
_exptl_crystal_density_diffrn 1.830
_exptl_crystal_density_method 'not measured'
_exptl_crystal_description block
_exptl_crystal_F_000 392
_exptl_crystal_size_max 0.33
_exptl_crystal_size_mid 0.23
_exptl_crystal_size_min 0.17
_refine_diff_density_max 0.308
_refine_diff_density_min -0.316
_refine_diff_density_rms 0.076
_refine_ls_extinction_method none
_refine_ls_goodness_of_fit_ref 1.054
_refine_ls_hydrogen_treatment constr
_refine_ls_matrix_type full
_refine_ls_number_parameters 109
_refine_ls_number_reflns 1630
_refine_ls_number_restraints 0
_refine_ls_restrained_S_all 1.054
_refine_ls_R_factor_all 0.0826
_refine_ls_R_factor_gt 0.0513
_refine_ls_shift/su_max 0.000
_refine_ls_shift/su_mean 0.000
_refine_ls_structure_factor_coef Fsqd
_refine_ls_weighting_details 'calc w=1/[\s^2^(Fo^2^)+(0.0700P)^2^+0.0243P] where P=(Fo^2^+2Fc^2^)/3'
_refine_ls_weighting_scheme calc
_refine_ls_wR_factor_gt 0.1158
_refine_ls_wR_factor_ref 0.1290
_reflns_number_gt 1154
_reflns_number_total 1630
_reflns_threshold_expression >2\s(I)
_cod_data_source_file eCrystal-700.cif
_cod_data_source_block 2009src0246p21c
_cod_depositor_comments
;
Citation :
Taylor, P. G. and Callear, Samantha K. and 
Hursthouse, Michael B. (2009) 
University of Southampton, Crystal Structure Report Archive. 
(doi:10.5258/ecrystals/700)

More at:
http://ecrystals.chem.soton.ac.uk/700/
;
_cod_original_sg_symbol_H-M P21/c
_cod_database_code 1520371

loop_
_symmetry_equiv_pos_as_xyz
'x, y, z'
'-x, y+1/2, -z+1/2'
'-x, -y, -z'
'x, -y-1/2, z-1/2'

loop_
_atom_site_label
_atom_site_type_symbol
_atom_site_fract_x
_atom_site_fract_y
_atom_site_fract_z
_atom_site_U_iso_or_equiv
_atom_site_adp_type
_atom_site_occupancy
_atom_site_symmetry_multiplicity
_atom_site_calc_flag
_atom_site_refinement_flags
_atom_site_disorder_assembly
_atom_site_disorder_group
C2 C 0.1974(2) 0.3820(3) -0.0264(3) 0.0290(6) Uani 1 1 d . . .
H2 H 0.1983 0.2700 -0.0323 0.035 Uiso 1 1 calc R . .
C3 C 0.2909(2) 0.4588(3) 0.0837(3) 0.0275(6) Uani 1 1 d . . .
C4 C 0.2881(2) 0.6254(3) 0.0894(3) 0.0287(6) Uani 1 1 d . . .
H4 H 0.3532 0.6814 0.1649 0.034 Uiso 1 1 calc R . .
C5 C 0.1920(2) 0.7055(3) -0.0132(3) 0.0271(6) Uani 1 1 d . . .
C6 C 0.0901(2) 0.6265(3) -0.1304(3) 0.0271(6) Uani 1 1 d . . .
C7 C 0.3957(2) 0.3690(3) 0.1920(3) 0.0350(6) Uani 1 1 d . . .
N1 N 0.10251(18) 0.4640(2) -0.1284(3) 0.0286(5) Uani 1 1 d . . .
H1 H 0.0443 0.4094 -0.1987 0.034 Uiso 1 1 calc R . .
O6 O -0.00021(16) 0.6919(2) -0.2247(2) 0.0355(4) Uani 1 1 d . . .
F7B F 0.42368(16) 0.4201(2) 0.3540(2) 0.0608(6) Uani 1 1 d . . .
F7C F 0.50381(14) 0.37978(19) 0.1370(2) 0.0525(5) Uani 1 1 d . . .
Cl5 Cl 0.18344(6) 0.90865(7) -0.01098(9) 0.0391(3) Uani 1 1 d . . .
F7A F 0.37199(15) 0.21450(18) 0.1988(2) 0.0511(5) Uani 1 1 d . . .

loop_
_atom_site_aniso_label
_atom_site_aniso_U_11
_atom_site_aniso_U_22
_atom_site_aniso_U_33
_atom_site_aniso_U_23
_atom_site_aniso_U_13
_atom_site_aniso_U_12
C2 0.0296(13) 0.0273(14) 0.0300(13) 0.0035(10) 0.0062(11) 0.0015(10)
C3 0.0248(13) 0.0318(14) 0.0258(12) 0.0016(11) 0.0052(10) 0.0030(10)
C4 0.0277(13) 0.0295(14) 0.0277(12) -0.0044(11) 0.0038(11) -0.0060(10)
C5 0.0301(13) 0.0231(12) 0.0288(12) -0.0016(10) 0.0079(11) -0.0018(10)
C6 0.0271(13) 0.0253(13) 0.0301(13) 0.0024(10) 0.0084(11) -0.0001(10)
C7 0.0331(14) 0.0383(15) 0.0316(14) 0.0027(12) 0.0029(11) 0.0020(12)
N1 0.0267(11) 0.0247(11) 0.0311(11) -0.0007(9) -0.0011(9) -0.0019(9)
O6 0.0291(10) 0.0298(9) 0.0423(10) 0.0043(8) -0.0036(8) 0.0053(8)
F7B 0.0637(12) 0.0764(13) 0.0322(9) -0.0079(8) -0.0117(8) 0.0268(9)
F7C 0.0301(9) 0.0664(12) 0.0606(11) 0.0227(9) 0.0092(8) 0.0118(8)
Cl5 0.0492(5) 0.0232(4) 0.0445(4) -0.0023(3) 0.0095(3) -0.0020(3)
F7A 0.0458(10) 0.0378(10) 0.0620(11) 0.0156(8) -0.0051(8) 0.0037(8)

loop_
_atom_type_symbol
_atom_type_description
_atom_type_scat_dispersion_real
_atom_type_scat_dispersion_imag
_atom_type_scat_source
C C 0.0033 0.0016 'International Tables Vol C Tables 4.2.6.8 and 6.1.1.4'
H H 0.0000 0.0000 'International Tables Vol C Tables 4.2.6.8 and 6.1.1.4'
N N 0.0061 0.0033 'International Tables Vol C Tables 4.2.6.8 and 6.1.1.4'
O O 0.0106 0.0060 'International Tables Vol C Tables 4.2.6.8 and 6.1.1.4'
F F 0.0171 0.0103 'International Tables Vol C Tables 4.2.6.8 and 6.1.1.4'
Cl Cl 0.1484 0.1585 'International Tables Vol C Tables 4.2.6.8 and 6.1.1.4'

loop_
_geom_angle_atom_site_label_1
_geom_angle_atom_site_label_2
_geom_angle_atom_site_label_3
_geom_angle
_geom_angle_site_symmetry_1
_geom_angle_site_symmetry_3
C3 C2 N1 120.5(2) . .
C3 C2 H2 119.8 . .
N1 C2 H2 119.8 . .
C2 C3 C4 118.8(2) . .
C2 C3 C7 120.3(2) . .
C4 C3 C7 120.9(2) . .
C5 C4 C3 119.9(2) . .
C5 C4 H4 120.0 . .
C3 C4 H4 120.0 . .
C4 C5 C6 122.5(2) . .
C4 C5 Cl5 121.88(18) . .
C6 C5 Cl5 115.61(18) . .
O6 C6 N1 121.2(2) . .
O6 C6 C5 125.7(2) . .
N1 C6 C5 113.1(2) . .
F7B C7 F7A 106.5(2) . .
F7B C7 F7C 105.2(2) . .
F7A C7 F7C 105.7(2) . .
F7B C7 C3 112.5(2) . .
F7A C7 C3 113.3(2) . .
F7C C7 C3 113.1(2) . .
C2 N1 C6 125.2(2) . .
C2 N1 H1 117.4 . .
C6 N1 H1 117.4 . .

loop_
_geom_bond_atom_site_label_1
_geom_bond_atom_site_label_2
_geom_bond_distance
_geom_bond_site_symmetry_2
C2 C3 1.356(4) .
C2 N1 1.357(3) .
C2 H2 0.9500 .
C3 C4 1.413(3) .
C3 C7 1.481(4) .
C4 C5 1.360(3) .
C4 H4 0.9500 .
C5 C6 1.448(3) .
C5 Cl5 1.723(2) .
C6 O6 1.231(3) .
C6 N1 1.383(3) .
C7 F7B 1.333(3) .
C7 F7A 1.337(3) .
C7 F7C 1.346(3) .
N1 H1 0.8800 .
